data_9017060
loop_
_publ_author_name
'Ciobanu, C. L.'
'Brugger, J.'
'Cook, N. J.'
'Mills, S. J.'
'Elliott, P.'
'Damian, G.'
'Damian, F.'

_publ_section_title
;
 Gratianite, MnBi2S4, a new mineral from the Baita Bihor skarn, Romania
;
_journal_name_full 'American Mineralogist'
_journal_page_first 1163
_journal_page_last 1170
_journal_volume 99
_journal_year 2014
_chemical_compound_source 'Baita Bihor skarn deposit, Bihor County, Romania'
_chemical_formula_sum 'Ag0.002 Bi3.95 Cd0.018 Cu0.085 Fe0.65 Mn1.102 Pb0.142 S8 Sb0.036 Se0.024 Te0.014'
_chemical_name_mineral Gratianite
_space_group_IT_number 12
_space_group_name_Hall '-C 2y'
_space_group_name_H-M_alt 'C 1 2/m 1'
_symmetry_space_group_name_H-M 'C 1 2/m 1'
_cell_angle_alpha 90
_cell_angle_beta 115.31
_cell_angle_gamma 90
_cell_length_a 12.677
_cell_length_b 3.9140
_cell_length_c 14.758
_cell_formula_units_Z 2
_cell_volume 661.968
_database_code_amcsd 0020334
_exptl_crystal_density_diffrn 6.141
_cod_data_source_file inputs/fixed/downloads/05/05781.cif
_cod_data_source_block 05781
_cod_original_formula_sum 'Bi3.95 Sb.036 Fe.65 Mn1.102 Pb.142 Cu.085 Cd.018 Ag.002 S8 Se.024 Te.014'
_cod_database_code 9017060

loop_
_space_group_symop_operation_xyz
x,y,z
1/2+x,1/2+y,z
x,-y,z
1/2+x,1/2-y,z
-x,y,-z
1/2-x,1/2+y,-z
-x,-y,-z
1/2-x,1/2-y,-z

loop_
_atom_site_aniso_label
_atom_site_aniso_U_11
_atom_site_aniso_U_22
_atom_site_aniso_U_33
_atom_site_aniso_U_12
_atom_site_aniso_U_13
_atom_site_aniso_U_23
Bi1 0.02830 0.02360 0.02470 0.00000 0.01260 0.00000
Sb1 0.02830 0.02360 0.02470 0.00000 0.01260 0.00000
Bi2 0.02980 0.02810 0.02740 0.00000 0.01400 0.00000
Sb2 0.02980 0.02810 0.02740 0.00000 0.01400 0.00000
Fe3 0.02100 0.02700 0.03100 0.00000 0.01300 0.00000
Mn3 0.02100 0.02700 0.03100 0.00000 0.01300 0.00000
Pb3 0.02100 0.02700 0.03100 0.00000 0.01300 0.00000
Cu3 0.02100 0.02700 0.03100 0.00000 0.01300 0.00000
Cd3 0.02100 0.02700 0.03100 0.00000 0.01300 0.00000
Ag3 0.02100 0.02700 0.03100 0.00000 0.01300 0.00000
Mn4 0.03000 0.03100 0.02400 0.00000 0.01500 0.00000
S1 0.01700 0.02200 0.02400 0.00000 0.00900 0.00000
Se1 0.01700 0.02200 0.02400 0.00000 0.00900 0.00000
Te1 0.01700 0.02200 0.02400 0.00000 0.00900 0.00000
S2 0.02000 0.02000 0.02600 0.00000 0.01100 0.00000
Se2 0.02000 0.02000 0.02600 0.00000 0.01100 0.00000
Te2 0.02000 0.02000 0.02600 0.00000 0.01100 0.00000
S3 0.01400 0.02400 0.02000 0.00000 0.00300 0.00000
Se3 0.01400 0.02400 0.02000 0.00000 0.00300 0.00000
Te3 0.01400 0.02400 0.02000 0.00000 0.00300 0.00000
S4 0.02000 0.02700 0.03200 0.00000 0.01900 0.00000
Se4 0.02000 0.02700 0.03200 0.00000 0.01900 0.00000
Te4 0.02000 0.02700 0.03200 0.00000 0.01900 0.00000

loop_
_atom_site_label
_atom_site_fract_x
_atom_site_fract_y
_atom_site_fract_z
_atom_site_occupancy
_atom_site_U_iso_or_equiv
Bi1 0.22003 0.00000 0.36822 0.98750 0.02510
Sb1 0.22003 0.00000 0.36822 0.00903 0.02510
Bi2 0.35329 0.00000 0.13829 0.98750 0.02790
Sb2 0.35329 0.00000 0.13829 0.00903 0.02790
Fe3 0.00000 0.00000 0.50000 0.65000 0.02500
Mn3 0.00000 0.00000 0.50000 0.10200 0.02500
Pb3 0.00000 0.00000 0.50000 0.14200 0.02500
Cu3 0.00000 0.00000 0.50000 0.08500 0.02500
Cd3 0.00000 0.00000 0.50000 0.01800 0.02500
Ag3 0.00000 0.00000 0.50000 0.00200 0.02500
Mn4 0.00000 0.00000 0.00000 1.00000 0.02700
S1 0.65370 0.00000 0.04220 1.00000 0.02100
Se1 0.65370 0.00000 0.04220 0.00298 0.02100
Te1 0.65370 0.00000 0.04220 0.00174 0.02100
S2 0.01320 0.00000 0.17330 1.00000 0.02200
Se2 0.01320 0.00000 0.17330 0.00298 0.02200
Te2 0.01320 0.00000 0.17330 0.00174 0.02200
S3 0.60440 0.00000 0.44920 1.00000 0.02100
Se3 0.60440 0.00000 0.44920 0.00298 0.02100
Te3 0.60440 0.00000 0.44920 0.00174 0.02100
S4 0.83100 0.00000 0.32000 1.00000 0.02300
Se4 0.83100 0.00000 0.32000 0.00298 0.02300
Te4 0.83100 0.00000 0.32000 0.00174 0.02300

loop_
_cod_related_entry_id
_cod_related_entry_database
_cod_related_entry_code
1 AMCSD 0020334
